data_7060918
loop_
_publ_author_name
'Koz\'a\<cek, Pavel'
'Dost\'al, Libor'
'Hejda, Martin'
'Mikysek, Tom\'a\<s'
'R\%u\<zi\<cka, Ale\<s'
'Erben, Milan'

_publ_section_title
;
 Synthesis and properties of 1,2,3-diazapnictol-5-yl substituted
 ferrocenes
;
_journal_issue 38
_journal_name_full 'New Journal of Chemistry'
_journal_page_first 18171
_journal_page_last 18182
_journal_paper_doi 10.1039/D1NJ02666F
_journal_volume 45
_journal_year 2021
_chemical_formula_sum 'C18 H15 Fe N2 P'
_chemical_formula_weight 346.14
_space_group_crystal_system monoclinic
_space_group_IT_number 14
_space_group_name_Hall '-P 2ybc'
_space_group_name_H-M_alt 'P 1 21/c 1'
_atom_sites_solution_hydrogens mixed
_audit_creation_method SHELXL-2017/1
_audit_update_record
;
2021-01-04 deposited with the CCDC.	2021-08-25 downloaded from the CCDC.
;
_cell_angle_alpha 90
_cell_angle_beta 94.672(2)
_cell_angle_gamma 90
_cell_formula_units_Z 4
_cell_length_a 19.1416(10)
_cell_length_b 9.7740(6)
_cell_length_c 8.2857(5)
_cell_measurement_reflns_used 35672
_cell_measurement_temperature 150(2)
_cell_measurement_theta_max 27.5
_cell_measurement_theta_min 1
_cell_volume 1545.02(16)
_computing_cell_refinement 'APEX3 v2016.9-0 (Bruker AXS)'
_computing_data_collection 'Bruker Instrument Service vV6.2.3'
_computing_data_reduction 'SAINT V8.37A (Bruker AXS Inc., 2015)'
_computing_molecular_graphics 'SHELXL-2017/1 (Sheldrick, 2017)'
_computing_publication_material 'Bruker SHELXTL'
_computing_structure_refinement 'SHELXL-2017/1 (Sheldrick, 2017)'
_computing_structure_solution 'XT, VERSION 2014/5'
_diffrn_ambient_temperature 150(2)
_diffrn_detector_area_resol_mean 10.4167
_diffrn_measured_fraction_theta_full 0.998
_diffrn_measured_fraction_theta_max 0.997
_diffrn_measurement_device_type 'Bruker D8 - Venture'
_diffrn_measurement_method '\f and \w scans to fill the Ewald sphere'
_diffrn_radiation_type MoK\a
_diffrn_radiation_wavelength 0.71073
_diffrn_reflns_av_R_equivalents 0.0834
_diffrn_reflns_av_unetI/netI 0.0387
_diffrn_reflns_Laue_measured_fraction_full 0.998
_diffrn_reflns_Laue_measured_fraction_max 0.997
_diffrn_reflns_limit_h_max 24
_diffrn_reflns_limit_h_min -24
_diffrn_reflns_limit_k_max 12
_diffrn_reflns_limit_k_min -12
_diffrn_reflns_limit_l_max 10
_diffrn_reflns_limit_l_min -10
_diffrn_reflns_number 35672
_diffrn_reflns_point_group_measured_fraction_full 0.998
_diffrn_reflns_point_group_measured_fraction_max 0.997
_diffrn_reflns_theta_full 25.242
_diffrn_reflns_theta_max 27.525
_diffrn_reflns_theta_min 2.135
_diffrn_source 'sealed X-ray tube'
_exptl_absorpt_coefficient_mu 1.076
_exptl_absorpt_correction_T_max 0.7457
_exptl_absorpt_correction_T_min 0.5202
_exptl_absorpt_correction_type multi-scan
_exptl_absorpt_process_details
;
SADABS-2016/2 - Bruker AXS area detector
scaling and absorption correction
;
_exptl_crystal_colour orange
_exptl_crystal_density_diffrn 1.488
_exptl_crystal_description plate
_exptl_crystal_F_000 712
_exptl_crystal_recrystallization_method Sublimation
_exptl_crystal_size_max 0.692
_exptl_crystal_size_mid 0.197
_exptl_crystal_size_min 0.094
_refine_diff_density_max 0.902
_refine_diff_density_min -0.385
_refine_diff_density_rms 0.087
_refine_ls_extinction_method none
_refine_ls_goodness_of_fit_ref 1.155
_refine_ls_hydrogen_treatment mixed
_refine_ls_matrix_type full
_refine_ls_number_parameters 203
_refine_ls_number_reflns 3555
_refine_ls_number_restraints 0
_refine_ls_restrained_S_all 1.155
_refine_ls_R_factor_all 0.0597
_refine_ls_R_factor_gt 0.0450
_refine_ls_shift/su_max 0.000
_refine_ls_shift/su_mean 0.000
_refine_ls_structure_factor_coef Fsqd
_refine_ls_weighting_details 'w=1/[\s^2^(Fo^2^)+(0.0245P)^2^+3.3003P] where P=(Fo^2^+2Fc^2^)/3'
_refine_ls_weighting_scheme calc
_refine_ls_wR_factor_gt 0.1004
_refine_ls_wR_factor_ref 0.1056
_reflns_Friedel_coverage 0.000
_reflns_number_gt 2922
_reflns_number_total 3555
_reflns_threshold_expression 'I > 2\s(I)'
_cod_data_source_file d1nj02666f2.cif
_cod_data_source_block me200615Fe1
_cod_depositor_comments 'Adding full bibliography for 7060916--7060926.cif.'
_cod_original_sg_symbol_H-M 'P 21/c'
_cod_database_code 7060918
_shelx_shelxl_version_number 2017/1
_shelx_space_group_comment
;
The symmetry employed for this shelxl refinement is uniquely defined
by the following loop, which should always be used as a source of
symmetry information in preference to the above space-group names.
They are only intended as comments.
;
_exptl_absorpt_special_details
;
The ratio of minimum to maximum
apparent transmission was 0.776
;

loop_
_space_group_symop_operation_xyz
'x, y, z'
'-x, y+1/2, -z+1/2'
'-x, -y, -z'
'x, -y-1/2, z-1/2'

loop_
_atom_site_label
_atom_site_type_symbol
_atom_site_fract_x
_atom_site_fract_y
_atom_site_fract_z
_atom_site_U_iso_or_equiv
_atom_site_adp_type
_atom_site_occupancy
_atom_site_site_symmetry_order
_atom_site_calc_flag
_atom_site_refinement_flags_posn
_atom_site_refinement_flags_adp
_atom_site_refinement_flags_occupancy
_atom_site_disorder_assembly
_atom_site_disorder_group
Fe1 Fe 0.12613(2) 0.51093(4) 0.20806(5) 0.01542(12) Uani 1 1 d . . . . .
H1 H 0.560(2) 0.522(4) 0.952(5) 0.045(12) Uiso 1 1 d . . . . .
P1 P 0.59287(4) 0.62654(10) 0.72028(12) 0.0325(2) Uani 1 1 d . . . . .
C1 C 0.17243(15) 0.6161(3) 0.4026(3) 0.0175(6) Uani 1 1 d . . . . .
N1 N 0.54502(14) 0.5539(3) 0.8565(4) 0.0292(6) Uani 1 1 d . . . . .
C2 C 0.14532(16) 0.7087(3) 0.2781(3) 0.0202(6) Uani 1 1 d . . . . .
H2 H 0.173424 0.776684 0.220545 0.024 Uiso 1 1 calc R U . . .
N2 N 0.47442(13) 0.5461(3) 0.8214(3) 0.0249(6) Uani 1 1 d . . . . .
C3 C 0.07208(16) 0.6867(3) 0.2496(4) 0.0233(6) Uani 1 1 d . . . . .
H3 H 0.039781 0.736261 0.168588 0.028 Uiso 1 1 calc R U . . .
C5 C 0.11447(15) 0.5361(3) 0.4481(3) 0.0210(6) Uani 1 1 d . . . . .
H5 H 0.116807 0.461909 0.531518 0.025 Uiso 1 1 calc R U . . .
C4 C 0.05281(15) 0.5802(3) 0.3539(4) 0.0234(6) Uani 1 1 d . . . . .
H4 H 0.004568 0.542279 0.359669 0.028 Uiso 1 1 calc R U . . .
C7 C 0.26754(15) 0.5137(3) 0.5907(3) 0.0206(6) Uani 1 1 d . . . . .
H7 H 0.234675 0.450483 0.627675 0.025 Uiso 1 1 calc R U . . .
C6 C 0.24586(14) 0.6080(3) 0.4698(3) 0.0173(5) Uani 1 1 d . . . . .
C9 C 0.38605(15) 0.6032(3) 0.6068(3) 0.0194(6) Uani 1 1 d . . . . .
C8 C 0.33664(15) 0.5113(3) 0.6574(3) 0.0206(6) Uani 1 1 d . . . . .
H8 H 0.350349 0.445924 0.738720 0.025 Uiso 1 1 calc R U . . .
C10 C 0.36430(16) 0.6963(3) 0.4849(4) 0.0250(6) Uani 1 1 d . . . . .
H10 H 0.397053 0.759660 0.447716 0.030 Uiso 1 1 calc R U . . .
C11 C 0.29577(15) 0.6976(3) 0.4177(4) 0.0238(6) Uani 1 1 d . . . . .
H11 H 0.282485 0.761178 0.333975 0.029 Uiso 1 1 calc R U . . .
C12 C 0.45960(15) 0.6020(3) 0.6751(3) 0.0205(6) Uani 1 1 d . . . . .
C13 C 0.51771(16) 0.6529(4) 0.6014(4) 0.0296(7) Uani 1 1 d . . . . .
H13 H 0.515274 0.696404 0.498554 0.036 Uiso 1 1 calc R U . . .
C14 C 0.19929(18) 0.3796(4) 0.1319(4) 0.0351(8) Uani 1 1 d . . . . .
H14 H 0.247763 0.365892 0.183965 0.042 Uiso 1 1 calc R U . . .
C15 C 0.17926(19) 0.4752(3) 0.0086(4) 0.0339(8) Uani 1 1 d . . . . .
H15 H 0.211027 0.541031 -0.041801 0.041 Uiso 1 1 calc R U . . .
C16 C 0.1069(2) 0.4610(4) -0.0307(4) 0.0346(8) Uani 1 1 d . . . . .
H16 H 0.078219 0.515789 -0.113699 0.041 Uiso 1 1 calc R U . . .
C17 C 0.08156(18) 0.3579(4) 0.0669(4) 0.0337(8) Uani 1 1 d . . . . .
H17 H 0.031848 0.326134 0.065183 0.040 Uiso 1 1 calc R U . . .
C18 C 0.1388(2) 0.3072(3) 0.1686(4) 0.0354(8) Uani 1 1 d . . . . .
H18 H 0.136772 0.232795 0.251012 0.043 Uiso 1 1 calc R U . . .

loop_
_atom_site_aniso_label
_atom_site_aniso_U_11
_atom_site_aniso_U_22
_atom_site_aniso_U_33
_atom_site_aniso_U_23
_atom_site_aniso_U_13
_atom_site_aniso_U_12
Fe1 0.0169(2) 0.0150(2) 0.01416(19) -0.00139(16) 0.00026(13) -0.00091(16)
P1 0.0189(4) 0.0407(5) 0.0376(5) -0.0056(4) 0.0003(3) -0.0014(4)
C1 0.0228(14) 0.0175(13) 0.0121(12) -0.0026(10) 0.0000(10) 0.0000(11)
N1 0.0195(13) 0.0394(16) 0.0280(15) -0.0020(12) -0.0028(11) 0.0025(12)
C2 0.0285(15) 0.0142(13) 0.0174(14) -0.0035(11) -0.0016(11) 0.0005(11)
N2 0.0195(12) 0.0319(14) 0.0227(13) -0.0002(11) -0.0027(10) 0.0033(11)
C3 0.0270(15) 0.0216(15) 0.0206(15) -0.0056(12) -0.0032(12) 0.0079(12)
C5 0.0204(14) 0.0275(15) 0.0153(13) -0.0013(11) 0.0027(11) -0.0016(12)
C4 0.0201(14) 0.0306(16) 0.0195(15) -0.0038(12) 0.0025(11) 0.0019(12)
C7 0.0217(14) 0.0211(14) 0.0184(13) 0.0029(11) -0.0009(10) -0.0032(12)
C6 0.0204(14) 0.0170(13) 0.0143(13) -0.0026(10) 0.0004(10) 0.0003(11)
C9 0.0190(14) 0.0214(14) 0.0173(14) -0.0027(11) -0.0002(11) 0.0024(11)
C8 0.0220(14) 0.0194(14) 0.0201(14) 0.0037(12) 0.0000(11) -0.0001(11)
C10 0.0218(15) 0.0274(16) 0.0262(16) 0.0044(13) 0.0041(12) -0.0045(13)
C11 0.0246(15) 0.0240(15) 0.0222(15) 0.0084(12) -0.0010(12) -0.0008(12)
C12 0.0209(14) 0.0199(14) 0.0206(14) -0.0041(11) 0.0018(11) 0.0023(11)
C13 0.0253(16) 0.0350(18) 0.0286(17) 0.0013(14) 0.0030(13) -0.0015(14)
C14 0.0279(17) 0.0380(19) 0.039(2) -0.0175(16) -0.0007(14) 0.0123(15)
C15 0.046(2) 0.0275(17) 0.0312(18) -0.0096(14) 0.0198(15) -0.0083(15)
C16 0.050(2) 0.0324(18) 0.0200(16) -0.0101(13) -0.0053(14) 0.0090(16)
C17 0.0335(18) 0.0326(18) 0.0351(19) -0.0185(15) 0.0040(14) -0.0115(15)
C18 0.063(2) 0.0142(15) 0.0296(18) -0.0015(13) 0.0097(16) 0.0033(15)

loop_
_atom_type_symbol
_atom_type_description
_atom_type_scat_dispersion_real
_atom_type_scat_dispersion_imag
_atom_type_scat_source
C C 0.0033 0.0016 'International Tables Vol C Tables 4.2.6.8 and 6.1.1.4'
H H 0.0000 0.0000 'International Tables Vol C Tables 4.2.6.8 and 6.1.1.4'
Fe Fe 0.3463 0.8444 'International Tables Vol C Tables 4.2.6.8 and 6.1.1.4'
N N 0.0061 0.0033 'International Tables Vol C Tables 4.2.6.8 and 6.1.1.4'
P P 0.1023 0.0942 'International Tables Vol C Tables 4.2.6.8 and 6.1.1.4'

loop_
_geom_angle_atom_site_label_1
_geom_angle_atom_site_label_2
_geom_angle_atom_site_label_3
_geom_angle
_geom_angle_site_symmetry_1
_geom_angle_site_symmetry_3
_geom_angle_publ_flag
C5 Fe1 C18 107.40(13) . . ?
C5 Fe1 C14 120.80(14) . . ?
C18 Fe1 C14 40.56(15) . . ?
C5 Fe1 C15 156.12(14) . . ?
C18 Fe1 C15 68.21(14) . . ?
C14 Fe1 C15 40.58(15) . . ?
C5 Fe1 C4 41.01(11) . . ?
C18 Fe1 C4 121.08(14) . . ?
C14 Fe1 C4 156.31(14) . . ?
C15 Fe1 C4 161.59(14) . . ?
C5 Fe1 C16 161.96(14) . . ?
C18 Fe1 C16 67.99(14) . . ?
C14 Fe1 C16 67.87(14) . . ?
C15 Fe1 C16 40.20(15) . . ?
C4 Fe1 C16 125.10(14) . . ?
C5 Fe1 C17 125.07(13) . . ?
C18 Fe1 C17 40.65(15) . . ?
C14 Fe1 C17 68.10(14) . . ?
C15 Fe1 C17 67.86(14) . . ?
C4 Fe1 C17 107.87(13) . . ?
C16 Fe1 C17 40.20(14) . . ?
C5 Fe1 C2 68.86(12) . . ?
C18 Fe1 C2 161.85(14) . . ?
C14 Fe1 C2 124.88(14) . . ?
C15 Fe1 C2 107.60(13) . . ?
C4 Fe1 C2 68.53(12) . . ?
C16 Fe1 C2 121.02(13) . . ?
C17 Fe1 C2 155.89(14) . . ?
C5 Fe1 C3 68.73(12) . . ?
C18 Fe1 C3 156.27(14) . . ?
C14 Fe1 C3 161.71(15) . . ?
C15 Fe1 C3 124.86(13) . . ?
C4 Fe1 C3 40.64(12) . . ?
C16 Fe1 C3 108.04(13) . . ?
C17 Fe1 C3 121.14(13) . . ?
C2 Fe1 C3 40.58(12) . . ?
C5 Fe1 C1 41.05(11) . . ?
C18 Fe1 C1 124.52(13) . . ?
C14 Fe1 C1 107.16(13) . . ?
C15 Fe1 C1 120.69(13) . . ?
C4 Fe1 C1 69.04(11) . . ?
C16 Fe1 C1 155.97(14) . . ?
C17 Fe1 C1 161.93(13) . . ?
C2 Fe1 C1 41.11(11) . . ?
C3 Fe1 C1 68.88(11) . . ?
N1 P1 C13 88.35(15) . . ?
C5 C1 C2 106.9(2) . . ?
C5 C1 C6 127.4(3) . . ?
C2 C1 C6 125.7(3) . . ?
C5 C1 Fe1 68.86(16) . . ?
C2 C1 Fe1 69.16(15) . . ?
C6 C1 Fe1 127.50(19) . . ?
N2 N1 P1 118.0(2) . . ?
N2 N1 H1 115(3) . . ?
P1 N1 H1 127(3) . . ?
C3 C2 C1 108.5(3) . . ?
C3 C2 Fe1 69.92(16) . . ?
C1 C2 Fe1 69.74(15) . . ?
C3 C2 H2 125.7 . . ?
C1 C2 H2 125.7 . . ?
Fe1 C2 H2 125.7 . . ?
C12 N2 N1 107.7(3) . . ?
C2 C3 C4 108.2(3) . . ?
C2 C3 Fe1 69.50(16) . . ?
C4 C3 Fe1 69.38(17) . . ?
C2 C3 H3 125.9 . . ?
C4 C3 H3 125.9 . . ?
Fe1 C3 H3 125.9 . . ?
C4 C5 C1 108.3(3) . . ?
C4 C5 Fe1 69.73(16) . . ?
C1 C5 Fe1 70.09(16) . . ?
C4 C5 H5 125.8 . . ?
C1 C5 H5 125.8 . . ?
Fe1 C5 H5 125.8 . . ?
C3 C4 C5 108.1(3) . . ?
C3 C4 Fe1 69.98(16) . . ?
C5 C4 Fe1 69.26(16) . . ?
C3 C4 H4 126.0 . . ?
C5 C4 H4 126.0 . . ?
Fe1 C4 H4 126.0 . . ?
C8 C7 C6 120.8(3) . . ?
C8 C7 H7 119.6 . . ?
C6 C7 H7 119.6 . . ?
C11 C6 C7 117.8(3) . . ?
C11 C6 C1 120.5(3) . . ?
C7 C6 C1 121.7(3) . . ?
C8 C9 C10 117.9(3) . . ?
C8 C9 C12 122.0(3) . . ?
C10 C9 C12 120.1(3) . . ?
C7 C8 C9 121.1(3) . . ?
C7 C8 H8 119.5 . . ?
C9 C8 H8 119.5 . . ?
C11 C10 C9 120.9(3) . . ?
C11 C10 H10 119.5 . . ?
C9 C10 H10 119.5 . . ?
C10 C11 C6 121.5(3) . . ?
C10 C11 H11 119.3 . . ?
C6 C11 H11 119.3 . . ?
N2 C12 C13 114.9(3) . . ?
N2 C12 C9 118.4(3) . . ?
C13 C12 C9 126.6(3) . . ?
C12 C13 P1 111.0(2) . . ?
C12 C13 H13 124.5 . . ?
P1 C13 H13 124.5 . . ?
C18 C14 C15 108.0(3) . . ?
C18 C14 Fe1 69.67(19) . . ?
C15 C14 Fe1 69.81(19) . . ?
C18 C14 H14 126.0 . . ?
C15 C14 H14 126.0 . . ?
Fe1 C14 H14 126.0 . . ?
C16 C15 C14 107.9(3) . . ?
C16 C15 Fe1 69.97(19) . . ?
C14 C15 Fe1 69.61(19) . . ?
C16 C15 H15 126.1 . . ?
C14 C15 H15 126.1 . . ?
Fe1 C15 H15 126.1 . . ?
C15 C16 C17 108.6(3) . . ?
C15 C16 Fe1 69.82(19) . . ?
C17 C16 Fe1 69.90(19) . . ?
C15 C16 H16 125.7 . . ?
C17 C16 H16 125.7 . . ?
Fe1 C16 H16 125.7 . . ?
C16 C17 C18 107.9(3) . . ?
C16 C17 Fe1 69.89(18) . . ?
C18 C17 Fe1 69.45(18) . . ?
C16 C17 H17 126.1 . . ?
C18 C17 H17 126.1 . . ?
Fe1 C17 H17 126.1 . . ?
C14 C18 C17 107.7(3) . . ?
C14 C18 Fe1 69.77(19) . . ?
C17 C18 Fe1 69.90(18) . . ?
C14 C18 H18 126.1 . . ?
C17 C18 H18 126.1 . . ?
Fe1 C18 H18 126.1 . . ?

loop_
_geom_bond_atom_site_label_1
_geom_bond_atom_site_label_2
_geom_bond_distance
_geom_bond_site_symmetry_2
_geom_bond_publ_flag
Fe1 C5 2.035(3) . ?
Fe1 C18 2.036(3) . ?
Fe1 C14 2.037(3) . ?
Fe1 C15 2.040(3) . ?
Fe1 C4 2.041(3) . ?
Fe1 C16 2.042(3) . ?
Fe1 C17 2.042(3) . ?
Fe1 C2 2.043(3) . ?
Fe1 C3 2.049(3) . ?
Fe1 C1 2.051(3) . ?
P1 N1 1.669(3) . ?
P1 C13 1.696(3) . ?
C1 C5 1.433(4) . ?
C1 C2 1.437(4) . ?
C1 C6 1.471(4) . ?
N1 N2 1.361(4) . ?
N1 H1 0.87(4) . ?
C2 C3 1.419(4) . ?
C2 H2 1.0000 . ?
N2 C12 1.339(4) . ?
C3 C4 1.420(4) . ?
C3 H3 1.0000 . ?
C5 C4 1.428(4) . ?
C5 H5 1.0000 . ?
C4 H4 1.0000 . ?
C7 C8 1.392(4) . ?
C7 C6 1.399(4) . ?
C7 H7 0.9500 . ?
C6 C11 1.391(4) . ?
C9 C8 1.393(4) . ?
C9 C10 1.398(4) . ?
C9 C12 1.474(4) . ?
C8 H8 0.9500 . ?
C10 C11 1.383(4) . ?
C10 H10 0.9500 . ?
C11 H11 0.9500 . ?
C12 C13 1.403(4) . ?
C13 H13 0.9500 . ?
C14 C18 1.412(5) . ?
C14 C15 1.414(5) . ?
C14 H14 1.0000 . ?
C15 C16 1.403(5) . ?
C15 H15 1.0000 . ?
C16 C17 1.404(5) . ?
C16 H16 1.0000 . ?
C17 C18 1.416(5) . ?
C17 H17 1.0000 . ?
C18 H18 1.0000 . ?
